data_7219792
loop_
_publ_author_name
'Kaur, Gurpreet'
'Choudhury, Angshuman Roy'

_publ_section_title
;
 A comprehensive understanding of the synthons involving C--H&#x22EF;F--C
 hydrogen bond(s) from structural and computational analyses
;
_journal_issue 15
_journal_name_full CrystEngComm
_journal_page_first 2949
_journal_paper_doi 10.1039/C5CE00215J
_journal_volume 17
_journal_year 2015
_chemical_formula_moiety 'C13 H7 F4 N'
_chemical_formula_sum 'C13 H7 F4 N'
_chemical_formula_weight 253.2
_chemical_name_systematic
;
 ?
;
_space_group_IT_number 7
_symmetry_cell_setting monoclinic
_symmetry_Int_Tables_number 7
_symmetry_space_group_name_Hall 'P -2yc'
_symmetry_space_group_name_H-M 'P 1 c 1'
_atom_sites_solution_hydrogens geom
_atom_sites_solution_primary direct
_audit_creation_date 2013-10-24T00:38:44-00:00
_audit_creation_method 'WinGX routine CIF_UPDATE'
_audit_update_record
;
2015-01-29 deposited with the CCDC.
2015-03-09 downloaded from the CCDC.
;
_cell_angle_alpha 90
_cell_angle_beta 93.123(5)
_cell_angle_gamma 90
_cell_formula_units_Z 4
_cell_length_a 12.496(5)
_cell_length_b 3.7100(14)
_cell_length_c 22.745(9)
_cell_measurement_reflns_used 1261
_cell_measurement_temperature 100
_cell_measurement_theta_max 26.92
_cell_measurement_theta_min 2.49
_cell_volume 1052.9(7)
_computing_data_reduction 'SAINT v7.68A (Bruker, 2009)'
_computing_molecular_graphics
;
O. V. Dolomanov, L. J. Bourhis, R. J. Gildea, J. A. K. Howard and H. Puschmann,
OLEX2: a complete structure solution, refinement and analysis program.
        J. Appl. Cryst. (2009). 42, 339-341.
;
_computing_publication_material
;
O. V. Dolomanov, L. J. Bourhis, R. J. Gildea, J. A. K. Howard and H. Puschmann,
OLEX2: a complete structure solution, refinement and analysis program.
        J. Appl. Cryst. (2009). 42, 339-341.
;
_computing_structure_refinement
;
        SHELXL, G.M. Sheldrick, Acta Cryst.
        (2008). A64, 112-122
;
_computing_structure_solution
;
        SHELXS, G.M. Sheldrick, Acta Cryst.
        (2008). A64, 112-122
;
_diffrn_ambient_temperature 100
_diffrn_measured_fraction_theta_full 0.997
_diffrn_measured_fraction_theta_max 0.998
_diffrn_measurement_device_type 'Bruker APEX-II CCD'
_diffrn_measurement_method '\f and \w scans'
_diffrn_radiation_monochromator graphite
_diffrn_radiation_type MoK\a
_diffrn_radiation_wavelength 0.71073
_diffrn_reflns_av_R_equivalents 0.0446
_diffrn_reflns_Laue_measured_fraction_full 0.997
_diffrn_reflns_Laue_measured_fraction_max 0.998
_diffrn_reflns_limit_h_max 14
_diffrn_reflns_limit_h_min -16
_diffrn_reflns_limit_k_max 4
_diffrn_reflns_limit_k_min -2
_diffrn_reflns_limit_l_max 29
_diffrn_reflns_limit_l_min -26
_diffrn_reflns_number 5417
_diffrn_reflns_point_group_measured_fraction_full 0.86
_diffrn_reflns_point_group_measured_fraction_max 0.832
_diffrn_reflns_theta_full 25.242
_diffrn_reflns_theta_max 27.102
_diffrn_reflns_theta_min 2.358
_diffrn_standards_number 0
_exptl_absorpt_coefficient_mu 0.144
_exptl_absorpt_correction_T_max 0.746
_exptl_absorpt_correction_T_min 0.4725
_exptl_absorpt_correction_type multi-scan
_exptl_absorpt_process_details
;
        SADABS-2008/1 (Bruker,2008) was used for absorption correction.
        wR2(int) was 0.0769 before and 0.0494 after correction.
        The Ratio of minimum to maximum transmission is 0.6334.
        The \l/2 correction factor is 0.0015.
;
_exptl_crystal_colour colourless
_exptl_crystal_density_diffrn 1.597
_exptl_crystal_description RECTANGULAR
_exptl_crystal_F_000 512
_exptl_crystal_size_max 0.4
_exptl_crystal_size_mid 0.2
_exptl_crystal_size_min 0.1
_refine_diff_density_max 0.453
_refine_diff_density_min -0.342
_refine_diff_density_rms 0.065
_refine_ls_extinction_method none
_refine_ls_goodness_of_fit_ref 1.016
_refine_ls_hydrogen_treatment constr
_refine_ls_matrix_type full
_refine_ls_number_parameters 325
_refine_ls_number_reflns 3878
_refine_ls_number_restraints 2
_refine_ls_restrained_S_all 1.016
_refine_ls_R_factor_all 0.081
_refine_ls_R_factor_gt 0.0545
_refine_ls_shift/su_max 0
_refine_ls_shift/su_mean 0
_refine_ls_structure_factor_coef Fsqd
_refine_ls_weighting_details 'w=1/[\s^2^(Fo^2^)+(0.0716P)^2^] where P=(Fo^2^+2Fc^2^)/3'
_refine_ls_weighting_scheme calc
_refine_ls_wR_factor_gt 0.1247
_refine_ls_wR_factor_ref 0.1396
_reflns_number_gt 2852
_reflns_number_total 3878
_reflns_threshold_expression 'I > 2\s(I)'
_cod_data_source_file c5ce00215j2.cif
_cod_data_source_block 58
_cod_depositor_comments 'Adding full bibliography for 7219787--7219816.cif.'
_cod_database_code 7219792
_shelx_estimated_absorpt_t_min 0.945
_shelx_estimated_absorpt_t_max 0.986

loop_
_symmetry_equiv_pos_as_xyz
'x, y, z'
'x, -y, z+1/2'

loop_
_atom_site_label
_atom_site_type_symbol
_atom_site_fract_x
_atom_site_fract_y
_atom_site_fract_z
_atom_site_U_iso_or_equiv
_atom_site_adp_type
_atom_site_occupancy
_atom_site_calc_flag
F5 F 1.1885(3) 0.3728(10) 0.38280(15) 0.0402(9) Uani 1 d
F7 F 0.3823(3) 0.7994(11) 0.24840(15) 0.0418(10) Uani 1 d
F6 F 1.0758(3) -0.0527(10) 0.19634(14) 0.0372(9) Uani 1 d
F8 F 0.5751(3) 0.6087(10) 0.21526(14) 0.0407(10) Uani 1 d
F2 F 0.8418(2) 0.9323(9) 0.44683(13) 0.0340(8) Uani 1 d
F1 F 0.9069(3) 1.4206(10) 0.63457(14) 0.0351(9) Uani 1 d
F3 F 0.1129(3) 0.8291(11) 0.49116(15) 0.0407(9) Uani 1 d
F4 F 0.3170(3) 0.9514(10) 0.46491(14) 0.0359(8) Uani 1 d
N2 N 0.7319(3) 0.3368(13) 0.29199(19) 0.0250(11) Uani 1 d
N1 N 0.4861(4) 0.8354(13) 0.5428(2) 0.0245(11) Uani 1 d
C17 C 1.1089(5) 0.2999(16) 0.3424(3) 0.0272(13) Uani 1 d
C16 C 1.0049(4) 0.3794(16) 0.3548(3) 0.0238(12) Uani 1 d
H16 H 0.989 0.4807 0.3917 0.029 Uiso 1 calc
C15 C 0.9239(4) 0.3088(14) 0.3125(2) 0.0209(12) Uani 1 d
C14 C 0.8126(4) 0.4026(14) 0.3258(2) 0.0200(12) Uani 1 d
H14 H 0.8015 0.5196 0.3621 0.024 Uiso 1 calc
C21 C 0.6306(4) 0.4336(16) 0.3125(2) 0.0226(12) Uani 1 d
C22 C 0.6020(4) 0.3899(15) 0.3699(2) 0.0250(13) Uani 1 d
H22 H 0.653 0.2951 0.3983 0.03 Uiso 1 calc
C23 C 0.5013(5) 0.4804(16) 0.3870(3) 0.0296(13) Uani 1 d
H23 H 0.4837 0.4436 0.4267 0.036 Uiso 1 calc
C24 C 0.4257(5) 0.6244(16) 0.3469(3) 0.0301(14) Uani 1 d
H24 H 0.357 0.6951 0.3587 0.036 Uiso 1 calc
C25 C 0.4532(4) 0.6616(17) 0.2897(3) 0.0279(13) Uani 1 d
C26 C 0.5529(4) 0.5666(17) 0.2723(2) 0.0260(13) Uani 1 d
C20 C 0.9458(5) 0.1598(15) 0.2582(2) 0.0242(13) Uani 1 d
H20 H 0.8904 0.1069 0.2292 0.029 Uiso 1 calc
C19 C 1.0525(5) 0.0929(15) 0.2488(3) 0.0266(13) Uani 1 d
C18 C 1.1358(5) 0.1553(16) 0.2886(3) 0.0286(14) Uani 1 d
H18 H 1.2078 0.1033 0.2803 0.034 Uiso 1 calc
C5 C 0.8775(5) 1.1740(15) 0.5407(2) 0.0243(12) Uani 1 d
H5 H 0.9499 1.2186 0.532 0.029 Uiso 1 calc
C4 C 0.8391(4) 1.2589(15) 0.5943(2) 0.0227(12) Uani 1 d
C3 C 0.7355(4) 1.1900(15) 0.6087(2) 0.0237(12) Uani 1 d
H3 H 0.7123 1.2494 0.6465 0.028 Uiso 1 calc
C2 C 0.6656(4) 1.0315(14) 0.5666(2) 0.0193(11) Uani 1 d
C1 C 0.5540(4) 0.9620(14) 0.5806(2) 0.0216(12) Uani 1 d
H1 H 0.5323 1.0136 0.6191 0.026 Uiso 1 calc
C8 C 0.3811(4) 0.7678(14) 0.5596(2) 0.0218(12) Uani 1 d
C9 C 0.3570(4) 0.6362(16) 0.6152(2) 0.0233(13) Uani 1 d
H9 H 0.4133 0.5944 0.6441 0.028 Uiso 1 calc
C10 C 0.2520(4) 0.5667(16) 0.6282(3) 0.0280(13) Uani 1 d
H10 H 0.2368 0.4745 0.6658 0.034 Uiso 1 calc
C11 C 0.1692(5) 0.6309(16) 0.5868(3) 0.0290(14) Uani 1 d
H11 H 0.097 0.5875 0.5958 0.035 Uiso 1 calc
C6 C 0.8061(4) 1.0219(15) 0.5002(2) 0.0243(13) Uani 1 d
C12 C 0.1927(4) 0.7578(16) 0.5326(3) 0.0276(14) Uani 1 d
C13 C 0.2969(5) 0.8226(14) 0.5187(2) 0.0219(12) Uani 1 d
C7 C 0.7006(4) 0.9462(15) 0.5106(2) 0.0229(12) Uani 1 d
H7 H 0.6536 0.8409 0.4811 0.027 Uiso 1 calc

loop_
_atom_site_aniso_label
_atom_site_aniso_U_11
_atom_site_aniso_U_22
_atom_site_aniso_U_33
_atom_site_aniso_U_23
_atom_site_aniso_U_13
_atom_site_aniso_U_12
F5 0.0233(19) 0.056(3) 0.042(2) 0.0082(18) 0.0023(16) -0.0013(17)
F7 0.0229(18) 0.066(3) 0.0362(19) -0.0024(18) 0.0008(15) 0.0110(17)
F6 0.0436(19) 0.034(2) 0.0363(19) -0.0076(15) 0.0245(16) 0.0004(16)
F8 0.0310(18) 0.066(3) 0.0265(18) 0.0077(18) 0.0104(14) 0.0075(18)
F2 0.0335(18) 0.042(2) 0.0275(17) -0.0058(15) 0.0132(14) -0.0035(16)
F1 0.0293(18) 0.041(2) 0.0351(18) -0.0058(16) 0.0013(15) -0.0066(16)
F3 0.0243(19) 0.060(3) 0.038(2) -0.0070(18) 0.0010(16) 0.0025(17)
F4 0.0317(18) 0.048(2) 0.0286(17) 0.0031(16) 0.0068(14) 0.0010(16)
N2 0.023(2) 0.028(3) 0.024(2) 0.001(2) 0.006(2) 0.004(2)
N1 0.022(3) 0.025(3) 0.027(2) 0.000(2) 0.007(2) -0.0007(19)
C17 0.028(3) 0.021(3) 0.033(3) 0.008(3) 0.010(3) -0.003(3)
C16 0.024(3) 0.021(3) 0.027(3) 0.005(2) 0.007(2) 0.000(2)
C15 0.023(3) 0.014(3) 0.027(3) 0.006(2) 0.014(2) 0.001(2)
C14 0.025(3) 0.012(3) 0.024(3) -0.001(2) 0.013(2) 0.003(2)
C21 0.018(3) 0.022(3) 0.028(3) -0.006(2) 0.009(2) -0.003(2)
C22 0.025(3) 0.024(3) 0.027(3) 0.000(2) 0.006(2) -0.001(2)
C23 0.028(3) 0.031(3) 0.031(3) -0.006(3) 0.012(3) -0.001(3)
C24 0.023(3) 0.031(4) 0.037(3) -0.011(3) 0.015(3) -0.004(2)
C25 0.020(3) 0.030(4) 0.034(3) -0.004(3) 0.002(2) 0.003(2)
C26 0.024(3) 0.036(4) 0.019(3) -0.002(3) 0.013(2) -0.002(3)
C20 0.030(3) 0.012(3) 0.031(3) 0.001(2) 0.011(3) -0.001(2)
C19 0.037(3) 0.015(3) 0.030(3) 0.004(2) 0.025(3) 0.002(2)
C18 0.020(3) 0.025(3) 0.042(3) 0.011(3) 0.015(3) 0.003(2)
C5 0.023(3) 0.016(3) 0.034(3) 0.001(2) 0.006(2) 0.000(2)
C4 0.024(3) 0.018(3) 0.025(3) 0.001(2) 0.000(2) -0.001(2)
C3 0.023(3) 0.019(3) 0.030(3) 0.002(2) 0.008(2) 0.004(2)
C2 0.024(3) 0.010(3) 0.025(3) 0.004(2) 0.011(2) 0.001(2)
C1 0.024(3) 0.018(3) 0.023(3) 0.003(2) 0.010(2) -0.001(2)
C8 0.023(3) 0.013(3) 0.030(3) -0.003(2) 0.013(3) 0.000(2)
C9 0.023(3) 0.024(3) 0.023(3) 0.003(2) 0.009(2) 0.002(2)
C10 0.028(3) 0.024(3) 0.033(3) 0.003(3) 0.011(3) -0.002(2)
C11 0.024(3) 0.021(3) 0.043(4) -0.008(3) 0.015(3) -0.005(2)
C6 0.027(3) 0.020(3) 0.027(3) 0.002(2) 0.015(2) 0.007(2)
C12 0.020(3) 0.027(3) 0.036(3) -0.007(3) 0.002(3) 0.002(3)
C13 0.032(3) 0.014(3) 0.021(3) -0.002(2) 0.015(2) -0.001(2)
C7 0.027(3) 0.018(3) 0.026(3) 0.001(2) 0.010(2) 0.001(2)

loop_
_atom_type_symbol
_atom_type_description
_atom_type_scat_dispersion_real
_atom_type_scat_dispersion_imag
_atom_type_scat_source
C C 0.0033 0.0016 'International Tables Vol C Tables 4.2.6.8 and 6.1.1.4'
H H 0 0 'International Tables Vol C Tables 4.2.6.8 and 6.1.1.4'
F F 0.0171 0.0103 'International Tables Vol C Tables 4.2.6.8 and 6.1.1.4'
N N 0.0061 0.0033 'International Tables Vol C Tables 4.2.6.8 and 6.1.1.4'

loop_
_geom_angle_atom_site_label_1
_geom_angle_atom_site_label_2
_geom_angle_atom_site_label_3
_geom_angle
C14 N2 C21 116.7(4)
C1 N1 C8 118.8(5)
F5 C17 C16 119.2(5)
F5 C17 C18 118.2(5)
C16 C17 C18 122.5(6)
C17 C16 H16 120.7
C17 C16 C15 118.6(5)
C15 C16 H16 120.7
C16 C15 C14 118.2(5)
C16 C15 C20 121.4(5)
C20 C15 C14 120.4(5)
N2 C14 C15 124.1(5)
N2 C14 H14 118
C15 C14 H14 118
C22 C21 N2 124.3(5)
C22 C21 C26 117.1(5)
C26 C21 N2 118.6(5)
C21 C22 H22 119.1
C23 C22 C21 121.7(6)
C23 C22 H22 119.1
C22 C23 H23 119.7
C22 C23 C24 120.6(6)
C24 C23 H23 119.7
C23 C24 H24 121.1
C25 C24 C23 117.9(5)
C25 C24 H24 121.1
F7 C25 C24 120.6(5)
F7 C25 C26 117.7(5)
C24 C25 C26 121.8(5)
F8 C26 C21 120.1(5)
F8 C26 C25 119.0(5)
C25 C26 C21 120.9(5)
C15 C20 H20 121.7
C19 C20 C15 116.5(5)
C19 C20 H20 121.7
F6 C19 C20 117.6(5)
F6 C19 C18 117.4(5)
C18 C19 C20 125.0(5)
C17 C18 H18 122
C19 C18 C17 116.0(5)
C19 C18 H18 122
C4 C5 H5 121.8
C6 C5 H5 121.8
C6 C5 C4 116.4(5)
F1 C4 C5 117.8(5)
F1 C4 C3 119.0(5)
C5 C4 C3 123.2(5)
C4 C3 H3 120.7
C4 C3 C2 118.6(5)
C2 C3 H3 120.7
C3 C2 C1 119.5(5)
C3 C2 C7 120.3(5)
C7 C2 C1 120.2(5)
N1 C1 C2 121.8(5)
N1 C1 H1 119.1
C2 C1 H1 119.1
C9 C8 N1 123.7(5)
C13 C8 N1 118.5(5)
C13 C8 C9 117.8(5)
C8 C9 H9 119.7
C10 C9 C8 120.7(5)
C10 C9 H9 119.7
C9 C10 H10 119.9
C11 C10 C9 120.3(5)
C11 C10 H10 119.9
C10 C11 H11 120.5
C12 C11 C10 119.1(5)
C12 C11 H11 120.5
F2 C6 C5 117.9(5)
F2 C6 C7 117.8(5)
C5 C6 C7 124.3(5)
F3 C12 C11 120.5(5)
F3 C12 C13 118.3(5)
C11 C12 C13 121.2(5)
F4 C13 C8 119.4(5)
F4 C13 C12 119.6(5)
C12 C13 C8 121.0(5)
C2 C7 H7 121.4
C6 C7 C2 117.1(5)
C6 C7 H7 121.4

loop_
_geom_bond_atom_site_label_1
_geom_bond_atom_site_label_2
_geom_bond_distance
F5 C17 1.343(7)
F7 C25 1.356(7)
F6 C19 1.355(6)
F8 C26 1.350(6)
F2 C6 1.358(6)
F1 C4 1.353(6)
F3 C12 1.359(6)
F4 C13 1.349(6)
N2 C14 1.258(7)
N2 C21 1.419(6)
N1 C1 1.265(7)
N1 C8 1.410(7)
C17 C16 1.378(8)
C17 C18 1.393(8)
C16 H16 0.95
C16 C15 1.383(7)
C15 C14 1.481(7)
C15 C20 1.393(7)
C14 H14 0.95
C21 C22 1.383(7)
C21 C26 1.389(7)
C22 H22 0.95
C22 C23 1.378(8)
C23 H23 0.95
C23 C24 1.384(9)
C24 H24 0.95
C24 C25 1.371(8)
C25 C26 1.374(7)
C20 H20 0.95
C20 C19 1.384(8)
C19 C18 1.363(9)
C18 H18 0.95
C5 H5 0.95
C5 C4 1.372(7)
C5 C6 1.368(8)
C4 C3 1.376(7)
C3 H3 0.95
C3 C2 1.391(8)
C2 C1 1.470(7)
C2 C7 1.404(7)
C1 H1 0.95
C8 C9 1.402(7)
C8 C13 1.381(7)
C9 H9 0.95
C9 C10 1.385(8)
C10 H10 0.95
C10 C11 1.382(8)
C11 H11 0.95
C11 C12 1.367(8)
C6 C7 1.381(7)
C12 C13 1.378(8)
C7 H7 0.95
